data_4503889
loop_
_publ_author_name
'Awwadi, Firas F.'
'Willett, Roger D.'
'Twamley, Brendan'

_publ_section_title
;
 The Aryl Chlorine&#x2212;Halide Ion Synthon and Its Role in the Control
 of the Crystal Structures of Tetrahalocuprate(II) Ions
;
_journal_issue 4
_journal_name_full 'Crystal Growth &amp; Design'
_journal_page_first 624
_journal_paper_doi 10.1021/cg060153j
_journal_volume 7
_journal_year 2007
_chemical_formula_moiety '2(C5 H5 Cl N), Br4 Cu'
_chemical_formula_sum 'C10 H10 Br4 Cl2 Cu N2'
_chemical_formula_weight 612.28
_chemical_name_common '[2ClPy]2[CuBr4]'
_chemical_name_systematic
; 
 ? 
;
_space_group_IT_number 14
_symmetry_cell_setting monoclinic
_symmetry_space_group_name_Hall '-P 2ybc'
_symmetry_space_group_name_H-M 'P 1 21/c 1'
_atom_sites_solution_hydrogens geom
_atom_sites_solution_primary direct
_atom_sites_solution_secondary difmap
_audit_creation_method SHELXL-97
_cell_angle_alpha 90.00
_cell_angle_beta 117.967(1)
_cell_angle_gamma 90.00
_cell_formula_units_Z 4
_cell_length_a 15.0650(12)
_cell_length_b 9.0869(7)
_cell_length_c 14.4778(11)
_cell_measurement_reflns_used 8633
_cell_measurement_temperature 297(2)
_cell_measurement_theta_max 29.43
_cell_measurement_theta_min 2.68
_cell_volume 1750.5(2)
_computing_cell_refinement 'Bruker SAINT+ v. 6.45a'
_computing_data_collection 'Bruker SMART v. 5.626'
_computing_data_reduction 'Bruker SAINT+ v. 6.45a'
_computing_molecular_graphics 'XP, Bruker SHELXTL v. 6.12'
_computing_publication_material 'XCIF, Bruker SHELXTL v. 6.12'
_computing_structure_refinement 'XL, Bruker SHELXTL v. 6.12'
_computing_structure_solution 'XS, Bruker SHELXTL v. 6.12'
_diffrn_ambient_temperature 297(2)
_diffrn_detector_area_resol_mean 8.3
_diffrn_measured_fraction_theta_full 0.999
_diffrn_measured_fraction_theta_max 0.999
_diffrn_measurement_device_type 'Bruker/Siemens SMART APEX'
_diffrn_measurement_method '\w scans'
_diffrn_radiation_monochromator graphite
_diffrn_radiation_source 'normal-focus sealed tube'
_diffrn_radiation_type MoK\a
_diffrn_radiation_wavelength 0.71073
_diffrn_reflns_av_R_equivalents 0.0369
_diffrn_reflns_av_sigmaI/netI 0.0258
_diffrn_reflns_limit_h_max 18
_diffrn_reflns_limit_h_min -18
_diffrn_reflns_limit_k_max 10
_diffrn_reflns_limit_k_min -10
_diffrn_reflns_limit_l_max 17
_diffrn_reflns_limit_l_min -17
_diffrn_reflns_number 26704
_diffrn_reflns_theta_full 25.24
_diffrn_reflns_theta_max 25.24
_diffrn_reflns_theta_min 1.53
_diffrn_standards_number 0
_exptl_absorpt_coefficient_mu 10.671
_exptl_absorpt_correction_T_max 0.384
_exptl_absorpt_correction_T_min 0.042
_exptl_absorpt_correction_type multi-scan
_exptl_absorpt_process_details 'SADABS; Bruker, 2004'
_exptl_crystal_colour purple
_exptl_crystal_density_diffrn 2.323
_exptl_crystal_density_method 'not measured'
_exptl_crystal_description fragment
_exptl_crystal_F_000 1148
_exptl_crystal_size_max 0.46
_exptl_crystal_size_mid 0.27
_exptl_crystal_size_min 0.09
_refine_diff_density_max 0.743
_refine_diff_density_min -0.583
_refine_diff_density_rms 0.076
_refine_ls_extinction_method none
_refine_ls_goodness_of_fit_ref 1.029
_refine_ls_hydrogen_treatment constr
_refine_ls_matrix_type full
_refine_ls_number_parameters 172
_refine_ls_number_reflns 3167
_refine_ls_number_restraints 0
_refine_ls_restrained_S_all 1.029
_refine_ls_R_factor_all 0.0313
_refine_ls_R_factor_gt 0.0240
_refine_ls_shift/su_max 0.001
_refine_ls_shift/su_mean 0.000
_refine_ls_structure_factor_coef Fsqd
_refine_ls_weighting_details 'calc w=1/[\s^2^(Fo^2^)+(0.0272P)^2^+1.0607P] where P=(Fo^2^+2Fc^2^)/3'
_refine_ls_weighting_scheme calc
_refine_ls_wR_factor_gt 0.0567
_refine_ls_wR_factor_ref 0.0595
_reflns_number_gt 2705
_reflns_number_total 3167
_reflns_threshold_expression I>2\s(I)
_cod_data_source_file cg060153jsi20060319_121532.cif
_cod_data_source_block bt746
_cod_depositor_comments
;
The following automatic conversions were performed:

'_symmetry_cell_setting' value 'Monoclinic' changed to 'monoclinic'
according to /home/saulius/struct/CIF-dictionaries/cif_core.dic
dictionary named 'cif_core.dic' version 2.4.1 from 2010-06-29.

Automatic conversion script
Id: cif_fix_values 1715 2011-07-08 13:25:40Z adriana 
;
_cod_original_sg_symbol_H-M P2(1)/c
_cod_database_code 4503889

loop_
_symmetry_equiv_pos_as_xyz
'x, y, z'
'-x, y+1/2, -z+1/2'
'-x, -y, -z'
'x, -y-1/2, z-1/2'

loop_
_atom_site_label
_atom_site_type_symbol
_atom_site_fract_x
_atom_site_fract_y
_atom_site_fract_z
_atom_site_U_iso_or_equiv
_atom_site_adp_type
_atom_site_occupancy
_atom_site_symmetry_multiplicity
_atom_site_calc_flag
_atom_site_refinement_flags
Br1 Br 0.13932(3) 0.59976(4) 0.47140(3) 0.05853(12) Uani 1 1 d .
Br2 Br 0.32516(3) 0.35660(4) 0.65655(3) 0.05204(11) Uani 1 1 d .
Br3 Br 0.22381(3) 0.55000(4) 0.80527(3) 0.04762(11) Uani 1 1 d .
Br4 Br 0.31246(3) 0.83029(4) 0.68883(3) 0.05008(11) Uani 1 1 d .
C2 C 0.0343(3) 1.0355(4) 0.6554(3) 0.0460(8) Uani 1 1 d .
C3 C 0.0670(3) 0.8939(4) 0.6822(3) 0.0533(9) Uani 1 1 d .
H3 H 0.1314 0.8745 0.7354 0.064 Uiso 1 1 calc R
C4 C 0.0029(3) 0.7813(4) 0.6291(3) 0.0543(9) Uani 1 1 d .
H4 H 0.0243 0.6843 0.6456 0.065 Uiso 1 1 calc R
C5 C -0.0924(3) 0.8099(4) 0.5519(3) 0.0533(9) Uani 1 1 d .
H5 H -0.1358 0.7334 0.5155 0.064 Uiso 1 1 calc R
C6 C -0.1226(3) 0.9528(4) 0.5293(3) 0.0518(9) Uani 1 1 d .
H6 H -0.1875 0.9744 0.4782 0.062 Uiso 1 1 calc R
C8 C 0.4755(3) 0.3013(4) 1.0277(3) 0.0436(8) Uani 1 1 d .
C9 C 0.3935(3) 0.2387(4) 0.9473(3) 0.0504(9) Uani 1 1 d .
H9 H 0.3291 0.2601 0.9370 0.061 Uiso 1 1 calc R
C10 C 0.4076(3) 0.1438(4) 0.8819(3) 0.0580(10) Uani 1 1 d .
H10 H 0.3522 0.1014 0.8261 0.070 Uiso 1 1 calc R
C11 C 0.5014(3) 0.1108(5) 0.8974(3) 0.0598(11) Uani 1 1 d .
H11 H 0.5105 0.0461 0.8528 0.072 Uiso 1 1 calc R
C12 C 0.5819(3) 0.1735(5) 0.9789(3) 0.0601(11) Uani 1 1 d .
H12 H 0.6467 0.1515 0.9909 0.072 Uiso 1 1 calc R
Cl1 Cl 0.10795(9) 1.18500(13) 0.71199(9) 0.0746(3) Uani 1 1 d .
Cl2 Cl 0.46793(10) 0.42754(11) 1.10987(9) 0.0679(3) Uani 1 1 d .
Cu1 Cu 0.25126(3) 0.58346(4) 0.65568(3) 0.04087(12) Uani 1 1 d .
N1 N -0.0590(2) 1.0615(3) 0.5806(2) 0.0452(7) Uani 1 1 d .
H1 H -0.0787 1.1511 0.5648 0.054 Uiso 1 1 calc R
N7 N 0.5674(2) 0.2671(4) 1.0419(2) 0.0518(8) Uani 1 1 d .
H7 H 0.6187 0.3065 1.0932 0.062 Uiso 1 1 calc R

loop_
_atom_site_aniso_label
_atom_site_aniso_U_11
_atom_site_aniso_U_22
_atom_site_aniso_U_33
_atom_site_aniso_U_23
_atom_site_aniso_U_13
_atom_site_aniso_U_12
Br1 0.0742(3) 0.0386(2) 0.0415(2) 0.00062(15) 0.00943(19) 0.00172(17)
Br2 0.0596(2) 0.0415(2) 0.0559(2) 0.00149(16) 0.02789(19) 0.01168(16)
Br3 0.0520(2) 0.0515(2) 0.0466(2) 0.00482(16) 0.02917(18) 0.00139(16)
Br4 0.0607(2) 0.0372(2) 0.0487(2) -0.00115(15) 0.02262(18) -0.00704(16)
C2 0.050(2) 0.053(2) 0.045(2) -0.0048(16) 0.0301(18) -0.0034(17)
C3 0.046(2) 0.063(3) 0.049(2) 0.0089(19) 0.0207(18) 0.0118(19)
C4 0.061(2) 0.044(2) 0.061(2) 0.0112(18) 0.031(2) 0.0101(18)
C5 0.062(2) 0.044(2) 0.055(2) 0.0003(17) 0.029(2) -0.0060(18)
C6 0.047(2) 0.058(2) 0.047(2) 0.0071(18) 0.0203(18) 0.0023(18)
C8 0.055(2) 0.0384(19) 0.0417(19) 0.0046(15) 0.0259(17) -0.0010(16)
C9 0.045(2) 0.049(2) 0.049(2) 0.0066(17) 0.0145(18) 0.0059(17)
C10 0.066(3) 0.054(2) 0.043(2) -0.0007(18) 0.017(2) 0.000(2)
C11 0.078(3) 0.062(3) 0.047(2) 0.0052(19) 0.036(2) 0.011(2)
C12 0.056(2) 0.073(3) 0.064(3) 0.013(2) 0.038(2) 0.013(2)
Cl1 0.0752(7) 0.0723(7) 0.0771(7) -0.0222(6) 0.0364(6) -0.0240(6)
Cl2 0.1061(9) 0.0466(6) 0.0665(7) -0.0074(5) 0.0533(7) -0.0066(5)
Cu1 0.0511(2) 0.0341(2) 0.0393(2) 0.00157(17) 0.0227(2) 0.00257(17)
N1 0.0525(18) 0.0396(16) 0.0494(18) 0.0063(13) 0.0289(16) 0.0066(14)
N7 0.0449(17) 0.060(2) 0.0449(18) 0.0029(15) 0.0163(15) -0.0065(15)

loop_
_atom_type_symbol
_atom_type_description
_atom_type_scat_dispersion_real
_atom_type_scat_dispersion_imag
_atom_type_scat_source
C C 0.0033 0.0016 'International Tables Vol C Tables 4.2.6.8 and 6.1.1.4'
H H 0.0000 0.0000 'International Tables Vol C Tables 4.2.6.8 and 6.1.1.4'
N N 0.0061 0.0033 'International Tables Vol C Tables 4.2.6.8 and 6.1.1.4'
Cl Cl 0.1484 0.1585 'International Tables Vol C Tables 4.2.6.8 and 6.1.1.4'
Cu Cu 0.3201 1.2651 'International Tables Vol C Tables 4.2.6.8 and 6.1.1.4'
Br Br -0.2901 2.4595 'International Tables Vol C Tables 4.2.6.8 and 6.1.1.4'

loop_
_geom_angle_atom_site_label_1
_geom_angle_atom_site_label_2
_geom_angle_atom_site_label_3
_geom_angle
N1 C2 C3 120.0(3)
N1 C2 Cl1 116.8(3)
C3 C2 Cl1 123.2(3)
C2 C3 C4 118.6(4)
C2 C3 H3 120.7
C4 C3 H3 120.7
C5 C4 C3 120.6(4)
C5 C4 H4 119.7
C3 C4 H4 119.7
C6 C5 C4 118.7(4)
C6 C5 H5 120.6
C4 C5 H5 120.6
N1 C6 C5 120.0(3)
N1 C6 H6 120.0
C5 C6 H6 120.0
N7 C8 C9 119.6(3)
N7 C8 Cl2 117.1(3)
C9 C8 Cl2 123.3(3)
C8 C9 C10 118.7(4)
C8 C9 H9 120.6
C10 C9 H9 120.6
C11 C10 C9 120.8(4)
C11 C10 H10 119.6
C9 C10 H10 119.6
C10 C11 C12 119.2(4)
C10 C11 H11 120.4
C12 C11 H11 120.4
N7 C12 C11 119.6(4)
N7 C12 H12 120.2
C11 C12 H12 120.2
Br2 Cu1 Br4 133.54(2)
Br2 Cu1 Br1 98.32(2)
Br4 Cu1 Br1 99.745(19)
Br2 Cu1 Br3 99.553(19)
Br4 Cu1 Br3 98.682(19)
Br1 Cu1 Br3 132.85(2)
C2 N1 C6 122.0(3)
C2 N1 H1 119.0
C6 N1 H1 119.0
C8 N7 C12 122.1(3)
C8 N7 H7 119.0
C12 N7 H7 119.0

loop_
_geom_bond_atom_site_label_1
_geom_bond_atom_site_label_2
_geom_bond_distance
Br1 Cu1 2.4009(6)
Br2 Cu1 2.3401(5)
Br3 Cu1 2.4070(5)
Br4 Cu1 2.3866(6)
C2 N1 1.332(4)
C2 C3 1.368(5)
C2 Cl1 1.701(4)
C3 C4 1.369(5)
C3 H3 0.9300
C4 C5 1.369(5)
C4 H4 0.9300
C5 C6 1.363(5)
C5 H5 0.9300
C6 N1 1.333(5)
C6 H6 0.9300
C8 N7 1.336(4)
C8 C9 1.363(5)
C8 Cl2 1.695(4)
C9 C10 1.370(5)
C9 H9 0.9300
C10 C11 1.356(6)
C10 H10 0.9300
C11 C12 1.358(6)
C11 H11 0.9300
C12 N7 1.339(5)
C12 H12 0.9300
N1 H1 0.8600
N7 H7 0.8600
